data_4038874
loop_
_publ_author_name
'Chen, Yanhui'
'Lv, Weiwei'
'Ba, Dan'
'Wen, Si'
'Cheng, Guolin'

_publ_section_title
;
 Palladium-Catalyzed Chemoselective Synthesis of 2-Aminocinnamyl Esters
 via Sequential Amination and Olefination of Aryl Iodides.
;
_journal_name_full 'The Journal of organic chemistry'
_journal_paper_doi 10.1021/acs.joc.0c01695
_journal_year 2020
_chemical_formula_moiety 'C21 H27 N2 O6'
_chemical_formula_sum 'C21 H27 N2 O6'
_chemical_formula_weight 403.45
_space_group_crystal_system triclinic
_space_group_IT_number 2
_space_group_name_Hall '-P 1'
_space_group_name_H-M_alt 'P -1'
_atom_sites_solution_hydrogens geom
_atom_sites_solution_primary dual
_atom_sites_solution_secondary difmap
_audit_creation_date 2019-10-18
_audit_creation_method
;
Olex2 1.2
(compiled 2018.05.29 svn.r3508 for OlexSys, GUI svn.r5506)
;
_cell_angle_alpha 65.267(8)
_cell_angle_beta 79.270(8)
_cell_angle_gamma 78.503(8)
_cell_formula_units_Z 2
_cell_length_a 8.1218(9)
_cell_length_b 11.2194(10)
_cell_length_c 13.0487(10)
_cell_measurement_reflns_used 2006
_cell_measurement_temperature 293(2)
_cell_measurement_theta_max 26.0740
_cell_measurement_theta_min 4.6490
_cell_volume 1051.20(18)
_computing_cell_refinement 'CrysAlisPro 1.171.38.41 (Rigaku OD, 2015)'
_computing_data_collection 'CrysAlisPro 1.171.38.41 (Rigaku OD, 2015)'
_computing_data_reduction 'CrysAlisPro 1.171.38.41 (Rigaku OD, 2015)'
_computing_molecular_graphics 'Olex2 (Dolomanov et al., 2009)'
_computing_publication_material 'Olex2 (Dolomanov et al., 2009)'
_computing_structure_refinement 'ShelXL (Sheldrick, 2015)'
_computing_structure_solution 'ShelXT (Sheldrick, 2015)'
_diffrn_ambient_temperature 293(2)
_diffrn_detector 'CCD plate'
_diffrn_detector_area_resol_mean 8.0606
_diffrn_detector_type Eos
_diffrn_measured_fraction_theta_full 0.995
_diffrn_measured_fraction_theta_max 0.995
_diffrn_measurement_details
;
List of Runs (angles in degrees, time in seconds):

  # Type    Start    End  Width  t~exp~   \w     \q     \k     \f   Frames
--------------------------------------------------------------------------
  1  \w    -22.00   4.00   1.00    3.90    --   15.65 -57.00 -90.00   26
  2  \w     -6.00  21.00   1.00    3.90    --  -16.51 -99.00-120.00   27
  3  \w     -8.00  22.00   1.00    3.90    --  -16.51 -99.00 -30.00   30
  4  \w    -52.00  30.00   1.00    3.90    --   15.65 -57.00 -30.00   82
  5  \w    -25.00   2.00   1.00    3.90    --  -16.51  38.00  90.00   27
  6  \w    -52.00  42.00   1.00    3.90    --   15.65 -77.00  90.00   94
  7  \w    -11.00  79.00   1.00    3.90    --   15.65  77.00-150.00   90
;
_diffrn_measurement_device 'four-circle diffractometer'
_diffrn_measurement_device_type 'Xcalibur, Eos, Gemini'
_diffrn_measurement_method '\w scans'
_diffrn_orient_matrix_type 'CrysAlisPro convention (1999,Acta A55,543-557)'
_diffrn_orient_matrix_UB_11 -0.0472710000
_diffrn_orient_matrix_UB_12 0.0641977000
_diffrn_orient_matrix_UB_13 -0.0178406000
_diffrn_orient_matrix_UB_21 -0.0694978000
_diffrn_orient_matrix_UB_22 -0.0261548000
_diffrn_orient_matrix_UB_23 -0.0047872000
_diffrn_orient_matrix_UB_31 -0.0313920000
_diffrn_orient_matrix_UB_32 -0.0114432000
_diffrn_orient_matrix_UB_33 0.0573498000
_diffrn_radiation_monochromator graphite
_diffrn_radiation_probe x-ray
_diffrn_radiation_type MoK\a
_diffrn_radiation_wavelength 0.71073
_diffrn_reflns_av_R_equivalents 0.0274
_diffrn_reflns_av_unetI/netI 0.0524
_diffrn_reflns_limit_h_max 8
_diffrn_reflns_limit_h_min -10
_diffrn_reflns_limit_k_max 14
_diffrn_reflns_limit_k_min -12
_diffrn_reflns_limit_l_max 15
_diffrn_reflns_limit_l_min -16
_diffrn_reflns_number 8268
_diffrn_reflns_theta_full 26.49
_diffrn_reflns_theta_max 26.49
_diffrn_reflns_theta_min 3.46
_diffrn_source 'fine-focus sealed X-ray tube'
_diffrn_source_type 'Enhance (Mo) X-ray Source'
_exptl_absorpt_coefficient_mu 0.094
_exptl_absorpt_correction_T_max 1.00000
_exptl_absorpt_correction_T_min 0.91563
_exptl_absorpt_correction_type multi-scan
_exptl_absorpt_process_details
;
CrysAlisPro 1.171.38.41 (Rigaku Oxford Diffraction, 2015)
Empirical absorption correction using spherical harmonics,
 implemented in SCALE3 ABSPACK scaling algorithm.
;
_exptl_crystal_colour colorless
_exptl_crystal_density_diffrn 1.275
_exptl_crystal_density_method 'not measured'
_exptl_crystal_description block
_exptl_crystal_F_000 430
_exptl_crystal_size_max 0.18
_exptl_crystal_size_mid 0.15
_exptl_crystal_size_min 0.12
_refine_diff_density_max 0.451
_refine_diff_density_min -0.296
_refine_diff_density_rms 0.044
_refine_ls_extinction_method none
_refine_ls_goodness_of_fit_ref 0.989
_refine_ls_hydrogen_treatment constr
_refine_ls_matrix_type full
_refine_ls_number_parameters 264
_refine_ls_number_reflns 4330
_refine_ls_number_restraints 0
_refine_ls_restrained_S_all 0.989
_refine_ls_R_factor_all 0.1063
_refine_ls_R_factor_gt 0.0664
_refine_ls_shift/su_max 0.000
_refine_ls_shift/su_mean 0.000
_refine_ls_structure_factor_coef Fsqd
_refine_ls_weighting_details 'calc w=1/[\s^2^(Fo^2^)+(0.0719P)^2^+0.4391P] where P=(Fo^2^+2Fc^2^)/3'
_refine_ls_weighting_scheme calc
_refine_ls_wR_factor_gt 0.1515
_refine_ls_wR_factor_ref 0.1733
_reflns_number_gt 2811
_reflns_number_total 4330
_reflns_threshold_expression >2sigma(I)
_cod_data_source_file jo0c01695_si_002.cif
_cod_data_source_block exp_7388
_cod_original_cell_volume 1051.20(17)
_cod_database_code 4038874
_reflns_odcompleteness_completeness 99.72
_reflns_odcompleteness_iscentric 1
_reflns_odcompleteness_theta 26.32
_olex2_refinement_description
;
1. Fixed Uiso
 At 1.2 times of:
  All C(H) groups, All C(H,H) groups
 At 1.5 times of:
  All C(H,H,H) groups
2.a Secondary CH2 refined with riding coordinates:
 C00I(H00a,H00b), C00J(H00c,H00d), C00K(H00h,H00i), C00L(H00j,H00k), C00N(H00l,
 H00m), C00O(H00n,H00o), C00P(H00p,H00q), C00R(H00s,H00t)
2.b Aromatic/amide H refined with riding coordinates:
 C009(H009), C00E(H00E), C00F(H00F), C00G(H00G), C00Q(H00r)
2.c Idealised Me refined as rotating group:
 C00S(H00u,H00v,H00w), C00T(H00x,H00y,H)
;
_olex2_date_sample_data_collection 2019-10-16
_olex2_submission_special_instructions 'No special instructions were received'
_oxdiff_exptl_absorpt_empirical_details
;
Empirical correction (ABSPACK) includes:
- Absorption correction using spherical harmonics
- Frame scaling
;
_oxdiff_exptl_absorpt_empirical_full_max 1.448
_oxdiff_exptl_absorpt_empirical_full_min 0.705

loop_
_space_group_symop_id
_space_group_symop_operation_xyz
1 'x, y, z'
2 '-x, -y, -z'

loop_
_atom_site_label
_atom_site_type_symbol
_atom_site_fract_x
_atom_site_fract_y
_atom_site_fract_z
_atom_site_U_iso_or_equiv
_atom_site_adp_type
_atom_site_occupancy
_atom_site_calc_flag
_atom_site_disorder_assembly
_atom_site_disorder_group
_atom_site_refinement_flags_posn
O001 O 0.8951(2) 0.17424(18) 0.56722(15) 0.0542(5) Uani 1 d . . .
O002 O 0.2410(2) 0.17009(18) 0.34203(17) 0.0534(5) Uani 1 d . . .
O003 O 0.8153(3) 0.85779(17) 0.23169(18) 0.0646(6) Uani 1 d . . .
N004 N 0.6896(3) 0.39141(18) 0.42071(15) 0.0354(5) Uani 1 d . . .
N005 N 0.3352(3) 0.60181(19) 0.11106(16) 0.0376(5) Uani 1 d . . .
O006 O 0.6814(3) 0.95738(19) 0.07664(18) 0.0695(6) Uani 1 d . . .
O007 O 0.0722(3) 0.6564(2) -0.0236(2) 0.0744(7) Uani 1 d . . .
C008 C 0.6268(3) 0.5079(2) 0.33011(18) 0.0332(5) Uani 1 d . . .
C009 C 0.6904(3) 0.6260(2) 0.2963(2) 0.0377(6) Uani 1 d . . .
H009 H 0.7695 0.6314 0.3368 0.045 Uiso 1 calc . . R
C00A C 0.5010(3) 0.5009(2) 0.27159(19) 0.0336(5) Uani 1 d . . .
O00B O 0.4932(3) 0.0647(3) 0.3068(2) 0.0943(9) Uani 1 d . . .
C00C C 0.6375(3) 0.7371(2) 0.2022(2) 0.0381(6) Uani 1 d . . .
C00D C 0.4526(3) 0.6134(2) 0.17449(19) 0.0337(5) Uani 1 d . . .
C00E C 0.4185(3) 0.3815(2) 0.3053(2) 0.0372(6) Uani 1 d . . .
H00E H 0.3881 0.3674 0.2464 0.045 Uiso 1 calc . . R
C00F C 0.3829(3) 0.2928(2) 0.4085(2) 0.0424(6) Uani 1 d . . .
H00F H 0.4154 0.3044 0.4680 0.051 Uiso 1 calc . . R
C00G C 0.5210(3) 0.7296(2) 0.1412(2) 0.0385(6) Uani 1 d . . .
H00G H 0.4880 0.8030 0.0773 0.046 Uiso 1 calc . . R
C00H C 0.7110(3) 0.8629(2) 0.1619(2) 0.0470(7) Uani 1 d . . .
C00I C 0.7872(3) 0.2884(2) 0.3842(2) 0.0410(6) Uani 1 d . . .
H00A H 0.8959 0.3149 0.3446 0.049 Uiso 1 calc . . R
H00B H 0.7270 0.2762 0.3324 0.049 Uiso 1 calc . . R
C00J C 0.2954(4) 0.1753(3) 0.4389(2) 0.0497(7) Uani 1 d . . .
H00C H 0.3715 0.0953 0.4745 0.060 Uiso 1 calc . . R
H00D H 0.1977 0.1778 0.4939 0.060 Uiso 1 calc . . R
C00K C 0.7804(4) 0.4080(3) 0.4992(2) 0.0463(7) Uani 1 d . . .
H00H H 0.7166 0.4757 0.5242 0.056 Uiso 1 calc . . R
H00I H 0.8896 0.4352 0.4617 0.056 Uiso 1 calc . . R
C00L C 0.8130(4) 0.1601(3) 0.4872(2) 0.0505(7) Uani 1 d . . .
H00J H 0.7041 0.1311 0.5229 0.061 Uiso 1 calc . . R
H00K H 0.8802 0.0925 0.4632 0.061 Uiso 1 calc . . R
C00M C 0.3532(4) 0.1106(3) 0.2828(3) 0.0596(8) Uani 1 d . . .
C00N C 0.3539(4) 0.6840(3) -0.0105(2) 0.0588(8) Uani 1 d . . .
H00L H 0.4711 0.6728 -0.0420 0.071 Uiso 1 calc . . R
H00M H 0.3204 0.7766 -0.0233 0.071 Uiso 1 calc . . R
C00O C 0.8039(4) 0.2775(3) 0.5999(2) 0.0588(8) Uani 1 d . . .
H00N H 0.8643 0.2874 0.6527 0.071 Uiso 1 calc . . R
H00O H 0.6939 0.2533 0.6386 0.071 Uiso 1 calc . . R
C00P C 0.1584(4) 0.6126(3) 0.1588(3) 0.0574(8) Uani 1 d . . .
H00P H 0.1185 0.7028 0.1518 0.069 Uiso 1 calc . . R
H00Q H 0.1472 0.5546 0.2387 0.069 Uiso 1 calc . . R
C00Q C 0.2429(5) 0.6423(4) -0.0676(2) 0.0685(9) Uani 1 d . . .
H00R H 0.2829 0.6113 -0.1247 0.082 Uiso 1 calc . . R
C00R C 0.0537(4) 0.5742(4) 0.0959(3) 0.0742(10) Uani 1 d . . .
H00S H 0.0893 0.4821 0.1072 0.089 Uiso 1 calc . . R
H00T H -0.0644 0.5833 0.1262 0.089 Uiso 1 calc . . R
C00S C 0.8912(5) 0.9761(3) 0.2005(3) 0.0869(13) Uani 1 d . . .
H00U H 0.9606 0.9937 0.1289 0.130 Uiso 1 calc . . GR
H00V H 0.9596 0.9635 0.2577 0.130 Uiso 1 calc . . GR
H00W H 0.8038 1.0496 0.1939 0.130 Uiso 1 calc . . GR
C00T C 0.2805(5) 0.1107(4) 0.1864(3) 0.0875(12) Uani 1 d . . .
H00X H 0.2043 0.0456 0.2146 0.131 Uiso 1 calc . . GR
H00Y H 0.3699 0.0899 0.1345 0.131 Uiso 1 calc . . GR
H H 0.2201 0.1967 0.1477 0.131 Uiso 1 calc . . GR

loop_
_atom_site_aniso_label
_atom_site_aniso_U_11
_atom_site_aniso_U_22
_atom_site_aniso_U_33
_atom_site_aniso_U_23
_atom_site_aniso_U_13
_atom_site_aniso_U_12
O001 0.0558(12) 0.0497(11) 0.0459(11) -0.0076(9) -0.0233(9) 0.0079(9)
O002 0.0460(11) 0.0462(11) 0.0671(13) -0.0163(10) -0.0121(10) -0.0131(9)
O003 0.0681(14) 0.0352(10) 0.0856(15) -0.0008(10) -0.0447(12) -0.0153(9)
N004 0.0409(12) 0.0320(10) 0.0307(10) -0.0091(9) -0.0103(9) -0.0013(9)
N005 0.0418(12) 0.0370(11) 0.0317(10) -0.0081(9) -0.0121(9) -0.0053(9)
O006 0.0890(17) 0.0415(11) 0.0685(14) 0.0062(10) -0.0373(12) -0.0252(10)
O007 0.0726(16) 0.0870(16) 0.0810(16) -0.0455(14) -0.0475(13) 0.0148(12)
C008 0.0347(13) 0.0311(12) 0.0313(12) -0.0105(10) -0.0051(10) -0.0022(10)
C009 0.0361(14) 0.0363(13) 0.0407(14) -0.0130(11) -0.0121(11) -0.0027(10)
C00A 0.0359(13) 0.0310(12) 0.0323(12) -0.0116(10) -0.0045(10) -0.0026(10)
O00B 0.0668(17) 0.115(2) 0.0951(19) -0.0479(17) -0.0107(15) 0.0164(15)
C00C 0.0355(13) 0.0316(12) 0.0444(14) -0.0112(11) -0.0081(11) -0.0041(10)
C00D 0.0351(13) 0.0339(12) 0.0320(12) -0.0124(10) -0.0073(10) -0.0026(10)
C00E 0.0386(14) 0.0338(13) 0.0405(14) -0.0131(11) -0.0115(11) -0.0045(10)
C00F 0.0411(15) 0.0400(14) 0.0432(14) -0.0111(12) -0.0084(12) -0.0081(11)
C00G 0.0428(15) 0.0310(12) 0.0351(13) -0.0051(11) -0.0113(11) -0.0019(10)
C00H 0.0460(16) 0.0337(14) 0.0558(17) -0.0064(13) -0.0191(13) -0.0068(11)
C00I 0.0415(15) 0.0390(14) 0.0394(14) -0.0135(12) -0.0115(11) 0.0031(11)
C00J 0.0486(16) 0.0431(15) 0.0501(16) -0.0075(13) -0.0066(13) -0.0136(12)
C00K 0.0553(17) 0.0436(15) 0.0416(14) -0.0155(12) -0.0180(13) -0.0021(12)
C00L 0.0532(17) 0.0364(14) 0.0554(17) -0.0103(13) -0.0205(14) 0.0037(12)
C00M 0.057(2) 0.0526(18) 0.0611(19) -0.0118(16) -0.0005(16) -0.0197(15)
C00N 0.073(2) 0.0592(18) 0.0403(15) -0.0078(14) -0.0187(14) -0.0163(15)
C00O 0.069(2) 0.0644(19) 0.0375(15) -0.0154(14) -0.0179(14) 0.0026(16)
C00P 0.0433(16) 0.081(2) 0.0605(18) -0.0410(17) -0.0150(14) 0.0009(15)
C00Q 0.076(2) 0.095(3) 0.0468(17) -0.0373(18) -0.0172(16) -0.0094(19)
C00R 0.0489(19) 0.120(3) 0.074(2) -0.056(2) -0.0147(17) -0.0101(19)
C00S 0.092(3) 0.0461(18) 0.119(3) 0.0015(19) -0.063(2) -0.0298(17)
C00T 0.098(3) 0.102(3) 0.079(2) -0.039(2) 0.000(2) -0.051(2)

loop_
_atom_type_symbol
_atom_type_description
_atom_type_scat_dispersion_real
_atom_type_scat_dispersion_imag
_atom_type_scat_source
C C 0.0033 0.0016 'International Tables Vol C Tables 4.2.6.8 and 6.1.1.4'
H H 0.0000 0.0000 'International Tables Vol C Tables 4.2.6.8 and 6.1.1.4'
N N 0.0061 0.0033 'International Tables Vol C Tables 4.2.6.8 and 6.1.1.4'
O O 0.0106 0.0060 'International Tables Vol C Tables 4.2.6.8 and 6.1.1.4'

loop_
_geom_angle_atom_site_label_1
_geom_angle_atom_site_label_2
_geom_angle_atom_site_label_3
_geom_angle
_geom_angle_site_symmetry_1
_geom_angle_site_symmetry_3
_geom_angle_publ_flag
C00L O001 C00O 110.6(2) . . ?
C00M O002 C00J 117.1(2) . . ?
C00H O003 C00S 116.1(2) . . ?
C008 N004 C00I 113.89(17) . . ?
C008 N004 C00K 117.59(19) . . ?
C00K N004 C00I 109.31(19) . . ?
C00D N005 C00N 115.4(2) . . ?
C00D N005 C00P 115.22(19) . . ?
C00P N005 C00N 110.7(2) . . ?
C00Q O007 C00R 109.4(2) . . ?
C009 C008 N004 121.2(2) . . ?
C009 C008 C00A 119.7(2) . . ?
C00A C008 N004 119.0(2) . . ?
C008 C009 H009 119.5 . . ?
C008 C009 C00C 121.0(2) . . ?
C00C C009 H009 119.5 . . ?
C008 C00A C00E 123.7(2) . . ?
C00D C00A C008 118.4(2) . . ?
C00D C00A C00E 117.9(2) . . ?
C009 C00C C00H 121.3(2) . . ?
C00G C00C C009 119.9(2) . . ?
C00G C00C C00H 118.7(2) . . ?
C00A C00D N005 117.9(2) . . ?
C00G C00D N005 121.6(2) . . ?
C00G C00D C00A 120.5(2) . . ?
C00A C00E H00E 116.0 . . ?
C00F C00E C00A 128.0(2) . . ?
C00F C00E H00E 116.0 . . ?
C00E C00F H00F 116.9 . . ?
C00E C00F C00J 126.2(2) . . ?
C00J C00F H00F 116.9 . . ?
C00C C00G C00D 120.4(2) . . ?
C00C C00G H00G 119.8 . . ?
C00D C00G H00G 119.8 . . ?
O003 C00H C00C 112.1(2) . . ?
O006 C00H O003 123.6(2) . . ?
O006 C00H C00C 124.3(2) . . ?
N004 C00I H00A 109.8 . . ?
N004 C00I H00B 109.8 . . ?
N004 C00I C00L 109.2(2) . . ?
H00A C00I H00B 108.3 . . ?
C00L C00I H00A 109.8 . . ?
C00L C00I H00B 109.8 . . ?
O002 C00J C00F 112.8(2) . . ?
O002 C00J H00C 109.0 . . ?
O002 C00J H00D 109.0 . . ?
C00F C00J H00C 109.0 . . ?
C00F C00J H00D 109.0 . . ?
H00C C00J H00D 107.8 . . ?
N004 C00K H00H 110.0 . . ?
N004 C00K H00I 110.0 . . ?
N004 C00K C00O 108.5(2) . . ?
H00H C00K H00I 108.4 . . ?
C00O C00K H00H 110.0 . . ?
C00O C00K H00I 110.0 . . ?
O001 C00L C00I 111.9(2) . . ?
O001 C00L H00J 109.2 . . ?
O001 C00L H00K 109.2 . . ?
C00I C00L H00J 109.2 . . ?
C00I C00L H00K 109.2 . . ?
H00J C00L H00K 107.9 . . ?
O002 C00M C00T 111.6(3) . . ?
O00B C00M O002 122.7(3) . . ?
O00B C00M C00T 125.8(3) . . ?
N005 C00N H00L 110.0 . . ?
N005 C00N H00M 110.0 . . ?
N005 C00N C00Q 108.5(2) . . ?
H00L C00N H00M 108.4 . . ?
C00Q C00N H00L 110.0 . . ?
C00Q C00N H00M 110.0 . . ?
O001 C00O C00K 112.1(2) . . ?
O001 C00O H00N 109.2 . . ?
O001 C00O H00O 109.2 . . ?
C00K C00O H00N 109.2 . . ?
C00K C00O H00O 109.2 . . ?
H00N C00O H00O 107.9 . . ?
N005 C00P H00P 109.8 . . ?
N005 C00P H00Q 109.8 . . ?
N005 C00P C00R 109.3(2) . . ?
H00P C00P H00Q 108.3 . . ?
C00R C00P H00P 109.8 . . ?
C00R C00P H00Q 109.8 . . ?
O007 C00Q C00N 111.7(2) . . ?
O007 C00Q H00R 124.2 . . ?
C00N C00Q H00R 124.2 . . ?
O007 C00R C00P 110.8(3) . . ?
O007 C00R H00S 109.5 . . ?
O007 C00R H00T 109.5 . . ?
C00P C00R H00S 109.5 . . ?
C00P C00R H00T 109.5 . . ?
H00S C00R H00T 108.1 . . ?
O003 C00S H00U 109.5 . . ?
O003 C00S H00V 109.5 . . ?
O003 C00S H00W 109.5 . . ?
H00U C00S H00V 109.5 . . ?
H00U C00S H00W 109.5 . . ?
H00V C00S H00W 109.5 . . ?
C00M C00T H00X 109.5 . . ?
C00M C00T H00Y 109.5 . . ?
C00M C00T H 109.5 . . ?
H00X C00T H00Y 109.5 . . ?
H00X C00T H 109.5 . . ?
H00Y C00T H 109.5 . . ?

loop_
_geom_bond_atom_site_label_1
_geom_bond_atom_site_label_2
_geom_bond_distance
_geom_bond_site_symmetry_2
_geom_bond_publ_flag
O001 C00L 1.414(3) . ?
O001 C00O 1.423(3) . ?
O002 C00J 1.441(3) . ?
O002 C00M 1.342(4) . ?
O003 C00H 1.332(3) . ?
O003 C00S 1.445(3) . ?
N004 C008 1.426(3) . ?
N004 C00I 1.465(3) . ?
N004 C00K 1.457(3) . ?
N005 C00D 1.430(3) . ?
N005 C00N 1.460(3) . ?
N005 C00P 1.457(3) . ?
O006 C00H 1.196(3) . ?
O007 C00Q 1.402(4) . ?
O007 C00R 1.439(4) . ?
C008 C009 1.383(3) . ?
C008 C00A 1.417(3) . ?
C009 H009 0.9300 . ?
C009 C00C 1.396(3) . ?
C00A C00D 1.415(3) . ?
C00A C00E 1.480(3) . ?
O00B C00M 1.191(4) . ?
C00C C00G 1.380(3) . ?
C00C C00H 1.491(3) . ?
C00D C00G 1.386(3) . ?
C00E H00E 0.9300 . ?
C00E C00F 1.318(3) . ?
C00F H00F 0.9300 . ?
C00F C00J 1.494(4) . ?
C00G H00G 0.9300 . ?
C00I H00A 0.9700 . ?
C00I H00B 0.9700 . ?
C00I C00L 1.513(3) . ?
C00J H00C 0.9700 . ?
C00J H00D 0.9700 . ?
C00K H00H 0.9700 . ?
C00K H00I 0.9700 . ?
C00K C00O 1.509(4) . ?
C00L H00J 0.9700 . ?
C00L H00K 0.9700 . ?
C00M C00T 1.486(4) . ?
C00N H00L 0.9700 . ?
C00N H00M 0.9700 . ?
C00N C00Q 1.515(4) . ?
C00O H00N 0.9700 . ?
C00O H00O 0.9700 . ?
C00P H00P 0.9700 . ?
C00P H00Q 0.9700 . ?
C00P C00R 1.511(4) . ?
C00Q H00R 0.9300 . ?
C00R H00S 0.9700 . ?
C00R H00T 0.9700 . ?
C00S H00U 0.9600 . ?
C00S H00V 0.9600 . ?
C00S H00W 0.9600 . ?
C00T H00X 0.9600 . ?
C00T H00Y 0.9600 . ?
C00T H 0.9600 . ?
